data_4507965
loop_
_publ_author_name
'Wang, Xiu-Li'
'Luan, Jian'
'Sui, Fang-Fang'
'Lin, Hong-Yan'
'Liu, Guo-Cheng'
'Xu, Chuang'

_publ_section_title
;
 Structural Diversities and Fluorescent and Photocatalytic Properties of a
 Series of CuIICoordination Polymers Constructed from Flexible
 Bis-pyridyl-bis-amide Ligands with Different Spacer Lengths and Different
 Aromatic Carboxylates
;
_journal_issue 8
_journal_name_full 'Crystal Growth &amp; Design'
_journal_page_first 3561
_journal_paper_doi 10.1021/cg400538c
_journal_volume 13
_journal_year 2013
_chemical_formula_sum 'C28 H32 Cu N4 O7'
_chemical_formula_weight 600.12
_chemical_name_systematic
; 
 ? 
;
_space_group_IT_number 13
_symmetry_cell_setting monoclinic
_symmetry_space_group_name_Hall '-P 2yc'
_symmetry_space_group_name_H-M 'P 1 2/c 1'
_atom_sites_solution_hydrogens geom
_atom_sites_solution_primary direct
_atom_sites_solution_secondary difmap
_audit_creation_method SHELXL-97
_cell_angle_alpha 90.00
_cell_angle_beta 95.106(2)
_cell_angle_gamma 90.00
_cell_formula_units_Z 2
_cell_length_a 6.9266(6)
_cell_length_b 13.3091(11)
_cell_length_c 15.0058(13)
_cell_measurement_temperature 296(2)
_cell_measurement_theta_max 27.72
_cell_measurement_theta_min 2.05
_cell_volume 1377.8(2)
_computing_cell_refinement 'SMART (Bruker, 2001)'
_computing_data_collection 'SMART (Bruker, 2001)'
_computing_data_reduction 'SAINT+ (Bruker, 1999)'
_computing_molecular_graphics 'PLATON (Spek, 2003)'
_computing_publication_material 'SHELXTL (1998)'
_computing_structure_refinement 'SHELXL-97 (Sheldrick, 2008)'
_computing_structure_solution 'SHELXS-97 (Sheldrick, 2008)'
_diffrn_ambient_temperature 296(2)
_diffrn_measured_fraction_theta_full 0.988
_diffrn_measured_fraction_theta_max 0.988
_diffrn_measurement_device_type 'CCD area detector'
_diffrn_measurement_method 'phi and omega scans'
_diffrn_radiation_monochromator graphite
_diffrn_radiation_source 'fine-focus sealed tube'
_diffrn_radiation_type MoK\a
_diffrn_radiation_wavelength 0.71073
_diffrn_reflns_av_R_equivalents 0.0276
_diffrn_reflns_av_sigmaI/netI 0.0360
_diffrn_reflns_limit_h_max 8
_diffrn_reflns_limit_h_min -8
_diffrn_reflns_limit_k_max 15
_diffrn_reflns_limit_k_min -17
_diffrn_reflns_limit_l_max 19
_diffrn_reflns_limit_l_min -19
_diffrn_reflns_number 8605
_diffrn_reflns_theta_full 27.72
_diffrn_reflns_theta_max 27.72
_diffrn_reflns_theta_min 2.05
_exptl_absorpt_coefficient_mu 0.846
_exptl_absorpt_correction_T_max 0.888
_exptl_absorpt_correction_T_min 0.873
_exptl_absorpt_correction_type empirical
_exptl_absorpt_process_details SADABS
_exptl_crystal_colour BLUE
_exptl_crystal_density_diffrn 1.446
_exptl_crystal_density_method 'not measured'
_exptl_crystal_description BLOCK
_exptl_crystal_F_000 626
_exptl_crystal_size_max 0.16
_exptl_crystal_size_mid 0.15
_exptl_crystal_size_min 0.14
_refine_diff_density_max 1.377
_refine_diff_density_min -0.486
_refine_diff_density_rms 0.081
_refine_ls_extinction_method none
_refine_ls_goodness_of_fit_ref 1.033
_refine_ls_hydrogen_treatment constr
_refine_ls_matrix_type full
_refine_ls_number_parameters 182
_refine_ls_number_reflns 3199
_refine_ls_number_restraints 6
_refine_ls_restrained_S_all 1.037
_refine_ls_R_factor_all 0.0586
_refine_ls_R_factor_gt 0.0444
_refine_ls_shift/su_max 0.001
_refine_ls_shift/su_mean 0.000
_refine_ls_structure_factor_coef Fsqd
_refine_ls_weighting_details 'calc w=1/[\s^2^(Fo^2^)+(0.0775P)^2^+0.9243P] where P=(Fo^2^+2Fc^2^)/3'
_refine_ls_weighting_scheme calc
_refine_ls_wR_factor_gt 0.1253
_refine_ls_wR_factor_ref 0.1341
_reflns_number_gt 2645
_reflns_number_total 3199
_reflns_threshold_expression >2sigma(I)
_cod_data_source_file cg400538c_si_002.cif
_cod_data_source_block 6
_cod_depositor_comments
;
The following automatic conversions were performed:

'_symmetry_cell_setting' value 'Monoclinic' changed to 'monoclinic'
according to /home/saulius/struct/CIF-dictionaries/cif_core.dic
dictionary named 'cif_core.dic' version 2.4.2 from 2011-04-26.

Automatic conversion script
Id: cif_fix_values 1891 2012-01-12 08:04:46Z andrius 
;
_cod_original_sg_symbol_H-M 'P 2/c'
_cod_database_code 4507965

loop_
_symmetry_equiv_pos_as_xyz
'x, y, z'
'-x, y, -z+1/2'
'-x, -y, -z'
'x, -y, z-1/2'

loop_
_atom_site_label
_atom_site_type_symbol
_atom_site_fract_x
_atom_site_fract_y
_atom_site_fract_z
_atom_site_U_iso_or_equiv
_atom_site_adp_type
_atom_site_occupancy
_atom_site_symmetry_multiplicity
_atom_site_calc_flag
_atom_site_refinement_flags
Cu1 Cu 1.0000 0.57355(3) 0.2500 0.02475(16) Uani 1 2 d S
O1 O 0.8596(3) 0.68376(14) 0.30878(12) 0.0295(4) Uani 1 1 d .
N1 N 1.0773(3) 0.47260(17) 0.16132(15) 0.0288(5) Uani 1 1 d .
C1 C 0.9368(4) 0.4139(2) 0.12292(18) 0.0306(6) Uani 1 1 d .
H1A H 0.8198 0.4101 0.1487 0.037 Uiso 1 1 calc R
O1W O 1.0000 0.1547(7) 0.2500 0.176(3) Uani 1 2 d SU
H1WA H 1.0966 0.2000 0.2184 0.212 Uiso 1 1 d R
O2 O 0.6746(3) 0.63518(15) 0.18850(13) 0.0355(5) Uani 1 1 d .
N2 N 0.8080(4) 0.29967(18) 0.00449(15) 0.0354(6) Uani 1 1 d .
H2A H 0.7964 0.2979 -0.0530 0.042 Uiso 1 1 calc R
C2 C 0.9585(4) 0.3583(2) 0.04604(18) 0.0293(6) Uani 1 1 d .
O3 O 0.6852(4) 0.2442(3) 0.12911(15) 0.0707(9) Uani 1 1 d .
C3 C 1.1325(4) 0.3658(2) 0.00731(19) 0.0342(6) Uani 1 1 d .
H3A H 1.1499 0.3324 -0.0458 0.041 Uiso 1 1 calc R
C4 C 1.2799(4) 0.4239(2) 0.0492(2) 0.0384(7) Uani 1 1 d .
H4A H 1.3993 0.4275 0.0255 0.046 Uiso 1 1 calc R
C5 C 1.2500(4) 0.4764(2) 0.1259(2) 0.0345(6) Uani 1 1 d .
H5A H 1.3499 0.5151 0.1537 0.041 Uiso 1 1 calc R
C6 C 0.6788(4) 0.2454(2) 0.04789(19) 0.0357(6) Uani 1 1 d .
C7 C 0.5298(4) 0.1888(2) -0.01182(19) 0.0347(6) Uani 1 1 d .
H7A H 0.5954 0.1397 -0.0462 0.042 Uiso 1 1 calc R
H7B H 0.4635 0.2356 -0.0537 0.042 Uiso 1 1 calc R
C8 C 0.3804(4) 0.1351(2) 0.0395(2) 0.0377(7) Uani 1 1 d .
H8A H 0.4456 0.0853 0.0786 0.045 Uiso 1 1 calc R
H8B H 0.3204 0.1835 0.0768 0.045 Uiso 1 1 calc R
C9 C 0.2237(4) 0.0838(2) -0.0214(2) 0.0370(7) Uani 1 1 d .
H9A H 0.2840 0.0364 -0.0594 0.044 Uiso 1 1 calc R
H9B H 0.1572 0.1339 -0.0598 0.044 Uiso 1 1 calc R
C10 C 0.0751(4) 0.0283(2) 0.0297(2) 0.0376(7) Uani 1 1 d .
H10A H 0.1428 -0.0188 0.0708 0.045 Uiso 1 1 calc R
H10B H 0.0097 0.0765 0.0650 0.045 Uiso 1 1 calc R
C11 C 0.6018(3) 0.79167(19) 0.25448(15) 0.0239(5) Uani 1 1 d .
C12 C 0.6993(4) 0.8828(2) 0.25971(18) 0.0317(6) Uani 1 1 d .
H12A H 0.8341 0.8832 0.2665 0.038 Uiso 1 1 calc R
C13 C 0.6001(4) 0.9732(2) 0.25500(19) 0.0367(6) Uani 1 1 d .
H13A H 0.6678 1.0336 0.2586 0.044 Uiso 1 1 calc R
C14 C 0.7150(3) 0.6959(2) 0.25013(17) 0.0260(5) Uani 1 1 d .

loop_
_atom_site_aniso_label
_atom_site_aniso_U_11
_atom_site_aniso_U_22
_atom_site_aniso_U_33
_atom_site_aniso_U_23
_atom_site_aniso_U_13
_atom_site_aniso_U_12
Cu1 0.0216(2) 0.0288(3) 0.0240(2) 0.000 0.00295(16) 0.000
O1 0.0252(9) 0.0347(10) 0.0282(9) 0.0008(8) 0.0008(7) 0.0055(8)
N1 0.0263(11) 0.0297(12) 0.0306(12) -0.0016(9) 0.0042(9) 0.0011(9)
C1 0.0262(13) 0.0368(15) 0.0297(14) -0.0014(11) 0.0070(10) -0.0019(11)
O1W 0.179(6) 0.158(6) 0.183(6) 0.000 -0.037(5) 0.000
O2 0.0346(10) 0.0393(11) 0.0324(10) -0.0093(8) 0.0011(8) 0.0057(9)
N2 0.0382(13) 0.0431(14) 0.0251(11) -0.0034(10) 0.0049(9) -0.0100(11)
C2 0.0303(13) 0.0291(13) 0.0287(13) 0.0022(10) 0.0046(10) -0.0030(11)
O3 0.0721(18) 0.110(2) 0.0289(12) 0.0047(13) 0.0006(11) -0.0529(17)
C3 0.0382(15) 0.0324(14) 0.0340(14) -0.0019(11) 0.0140(12) 0.0017(12)
C4 0.0283(14) 0.0393(16) 0.0499(18) -0.0051(13) 0.0165(12) -0.0013(12)
C5 0.0246(13) 0.0330(15) 0.0461(17) -0.0032(12) 0.0049(11) -0.0007(11)
C6 0.0337(15) 0.0411(16) 0.0322(14) 0.0012(12) 0.0018(11) -0.0054(12)
C7 0.0329(15) 0.0383(15) 0.0327(14) -0.0006(12) 0.0026(11) -0.0057(12)
C8 0.0353(15) 0.0418(16) 0.0358(15) 0.0030(13) 0.0018(12) -0.0066(13)
C9 0.0340(15) 0.0421(16) 0.0345(15) -0.0006(12) 0.0012(12) -0.0056(12)
C10 0.0332(15) 0.0422(17) 0.0373(16) -0.0002(13) 0.0022(12) -0.0087(13)
C11 0.0222(12) 0.0318(13) 0.0180(11) -0.0004(9) 0.0027(9) 0.0008(10)
C12 0.0241(12) 0.0402(15) 0.0310(13) -0.0007(12) 0.0028(10) -0.0061(11)
C13 0.0463(16) 0.0314(14) 0.0327(15) -0.0018(11) 0.0056(13) -0.0084(12)
C14 0.0193(12) 0.0331(14) 0.0265(12) 0.0032(10) 0.0068(9) -0.0002(10)

loop_
_atom_type_symbol
_atom_type_description
_atom_type_scat_dispersion_real
_atom_type_scat_dispersion_imag
_atom_type_scat_source
C C 0.0033 0.0016 'International Tables Vol C Tables 4.2.6.8 and 6.1.1.4'
H H 0.0000 0.0000 'International Tables Vol C Tables 4.2.6.8 and 6.1.1.4'
Cu Cu 0.3201 1.2651 'International Tables Vol C Tables 4.2.6.8 and 6.1.1.4'
N N 0.0061 0.0033 'International Tables Vol C Tables 4.2.6.8 and 6.1.1.4'
O O 0.0106 0.0060 'International Tables Vol C Tables 4.2.6.8 and 6.1.1.4'

loop_
_geom_angle_atom_site_label_1
_geom_angle_atom_site_label_2
_geom_angle_atom_site_label_3
_geom_angle
_geom_angle_site_symmetry_1
_geom_angle_site_symmetry_3
N1 Cu1 N1 95.46(13) . 2_755
N1 Cu1 O1 162.47(8) . .
N1 Cu1 O1 91.70(9) 2_755 .
N1 Cu1 O1 91.71(9) . 2_755
N1 Cu1 O1 162.46(8) 2_755 2_755
O1 Cu1 O1 86.07(11) . 2_755
C14 O1 Cu1 99.80(16) . .
C1 N1 C5 119.2(2) . .
C1 N1 Cu1 116.87(18) . .
C5 N1 Cu1 122.36(19) . .
N1 C1 C2 122.7(2) . .
N1 C1 H1A 118.7 . .
C2 C1 H1A 118.7 . .
C6 N2 C2 125.2(2) . .
C6 N2 H2A 117.4 . .
C2 N2 H2A 117.4 . .
C3 C2 C1 118.1(3) . .
C3 C2 N2 119.5(2) . .
C1 C2 N2 122.3(2) . .
C4 C3 C2 118.8(3) . .
C4 C3 H3A 120.6 . .
C2 C3 H3A 120.6 . .
C5 C4 C3 120.2(3) . .
C5 C4 H4A 119.9 . .
C3 C4 H4A 119.9 . .
N1 C5 C4 120.9(3) . .
N1 C5 H5A 119.6 . .
C4 C5 H5A 119.6 . .
O3 C6 N2 121.3(3) . .
O3 C6 C7 123.5(3) . .
N2 C6 C7 115.2(2) . .
C6 C7 C8 113.2(2) . .
C6 C7 H7A 108.9 . .
C8 C7 H7A 108.9 . .
C6 C7 H7B 108.9 . .
C8 C7 H7B 108.9 . .
H7A C7 H7B 107.7 . .
C9 C8 C7 112.9(2) . .
C9 C8 H8A 109.0 . .
C7 C8 H8A 109.0 . .
C9 C8 H8B 109.0 . .
C7 C8 H8B 109.0 . .
H8A C8 H8B 107.8 . .
C8 C9 C10 113.1(2) . .
C8 C9 H9A 109.0 . .
C10 C9 H9A 109.0 . .
C8 C9 H9B 109.0 . .
C10 C9 H9B 109.0 . .
H9A C9 H9B 107.8 . .
C10 C10 C9 113.9(3) 3 .
C10 C10 H10A 108.8 3 .
C9 C10 H10A 108.8 . .
C10 C10 H10B 108.8 3 .
C9 C10 H10B 108.8 . .
H10A C10 H10B 107.7 . .
C12 C11 C11 119.02(16) . 2_655
C12 C11 C14 119.4(2) . .
C11 C11 C14 121.33(13) 2_655 .
C13 C12 C11 121.3(3) . .
C13 C12 H12A 119.3 . .
C11 C12 H12A 119.3 . .
C13 C13 C12 119.67(17) 2_655 .
C13 C13 H13A 120.2 2_655 .
C12 C13 H13A 120.2 . .
O2 C14 O1 122.6(2) . .
O2 C14 C11 120.1(2) . .
O1 C14 C11 117.2(2) . .

loop_
_geom_bond_atom_site_label_1
_geom_bond_atom_site_label_2
_geom_bond_distance
_geom_bond_site_symmetry_2
Cu1 N1 1.997(2) .
Cu1 N1 1.997(2) 2_755
Cu1 O1 2.0068(19) .
Cu1 O1 2.0069(19) 2_755
O1 C14 1.284(3) .
N1 C1 1.338(3) .
N1 C5 1.353(3) .
C1 C2 1.390(4) .
C1 H1A 0.9300 .
O1W H1WA 1.0453 .
O2 C14 1.242(3) .
N2 C6 1.360(4) .
N2 C2 1.403(4) .
N2 H2A 0.8600 .
C2 C3 1.387(4) .
O3 C6 1.216(3) .
C3 C4 1.387(4) .
C3 H3A 0.9300 .
C4 C5 1.378(4) .
C4 H4A 0.9300 .
C5 H5A 0.9300 .
C6 C7 1.507(4) .
C7 C8 1.522(4) .
C7 H7A 0.9700 .
C7 H7B 0.9700 .
C8 C9 1.518(4) .
C8 H8A 0.9700 .
C8 H8B 0.9700 .
C9 C10 1.528(4) .
C9 H9A 0.9700 .
C9 H9B 0.9700 .
C10 C10 1.509(6) 3
C10 H10A 0.9700 .
C10 H10B 0.9700 .
C11 C12 1.387(4) .
C11 C11 1.404(5) 2_655
C11 C14 1.501(3) .
C12 C13 1.384(4) .
C12 H12A 0.9300 .
C13 C13 1.381(6) 2_655
C13 H13A 0.9300 .

loop_
_geom_torsion_atom_site_label_1
_geom_torsion_atom_site_label_2
_geom_torsion_atom_site_label_3
_geom_torsion_atom_site_label_4
_geom_torsion
_geom_torsion_site_symmetry_1
_geom_torsion_site_symmetry_4
N1 Cu1 O1 C14 6.6(4) . .
N1 Cu1 O1 C14 -107.58(16) 2_755 .
O1 Cu1 O1 C14 89.84(15) 2_755 .
N1 Cu1 N1 C1 64.89(18) 2_755 .
O1 Cu1 N1 C1 -48.8(4) . .
O1 Cu1 N1 C1 -131.1(2) 2_755 .
N1 Cu1 N1 C5 -129.5(3) 2_755 .
O1 Cu1 N1 C5 116.8(3) . .
O1 Cu1 N1 C5 34.4(2) 2_755 .
C5 N1 C1 C2 -1.9(4) . .
Cu1 N1 C1 C2 164.2(2) . .
N1 C1 C2 C3 -1.0(4) . .
N1 C1 C2 N2 -177.7(3) . .
C6 N2 C2 C3 145.7(3) . .
C6 N2 C2 C1 -37.7(4) . .
C1 C2 C3 C4 3.3(4) . .
N2 C2 C3 C4 -180.0(3) . .
C2 C3 C4 C5 -2.7(5) . .
C1 N1 C5 C4 2.5(4) . .
Cu1 N1 C5 C4 -162.7(2) . .
C3 C4 C5 N1 -0.2(5) . .
C2 N2 C6 O3 0.2(5) . .
C2 N2 C6 C7 179.8(3) . .
O3 C6 C7 C8 3.5(5) . .
N2 C6 C7 C8 -176.0(3) . .
C6 C7 C8 C9 176.4(3) . .
C7 C8 C9 C10 179.0(3) . .
C8 C9 C10 C10 -176.6(3) . 3
C11 C11 C12 C13 -0.9(4) 2_655 .
C14 C11 C12 C13 173.6(2) . .
C11 C12 C13 C13 0.1(5) . 2_655
Cu1 O1 C14 O2 12.9(3) . .
Cu1 O1 C14 C11 -162.80(18) . .
C12 C11 C14 O2 -125.9(3) . .
C11 C11 C14 O2 48.5(4) 2_655 .
C12 C11 C14 O1 49.9(3) . .
C11 C11 C14 O1 -135.7(3) 2_655 .
